data_7104200
loop_
_publ_author_name
'Asano, Natsuyo'
'Harada, Takunori'
'Sato, Tomohiro'
'Tajima, Nobuo'
'Kuroda, Reiko'

_publ_section_title
;
 Supramolecular chirality measured by diffuse reflectance circular
 dichroism spectroscopy.
;
_journal_issue 8
_journal_name_full 'Chemical communications (Cambridge, England)'
_journal_page_first 899
_journal_page_last 901
_journal_paper_doi 10.1039/b821686j
_journal_volume 34
_journal_year 2009
_chemical_formula_sum 'C22 H14 O2'
_chemical_formula_weight 310.33
_chemical_name_systematic
;
?
;
_space_group_IT_number 78
_symmetry_cell_setting tetragonal
_symmetry_space_group_name_Hall 'P 4cw'
_symmetry_space_group_name_H-M 'P 43'
_atom_sites_solution_hydrogens geom
_atom_sites_solution_primary direct
_atom_sites_solution_secondary difmap
_audit_creation_method SHELXL-97
_cell_angle_alpha 90.00
_cell_angle_beta 90.00
_cell_angle_gamma 90.00
_cell_formula_units_Z 4
_cell_length_a 7.59530(10)
_cell_length_b 7.59530(10)
_cell_length_c 25.2629(5)
_cell_measurement_reflns_used 1828
_cell_measurement_temperature 100(2)
_cell_measurement_theta_max 28.27
_cell_measurement_theta_min 2.68
_cell_volume 1457.38(4)
_computing_cell_refinement 'Bruker SAINT'
_computing_data_collection 'Bruker SMART'
_computing_data_reduction 'Bruker SAINT'
_computing_structure_refinement 'SHELXL-97 (Sheldrick, 1997)'
_computing_structure_solution 'SHELXS-97 (Sheldrick, 1997)'
_diffrn_ambient_temperature 100(2)
_diffrn_measured_fraction_theta_full 0.997
_diffrn_measured_fraction_theta_max 0.997
_diffrn_measurement_device_type 'CCD area detector'
_diffrn_measurement_method '\w scans'
_diffrn_radiation_monochromator graphite
_diffrn_radiation_source 'fine-focus sealed tube'
_diffrn_radiation_type MoK\a
_diffrn_radiation_wavelength 0.71073
_diffrn_reflns_av_R_equivalents 0.0333
_diffrn_reflns_av_sigmaI/netI 0.0182
_diffrn_reflns_limit_h_max 10
_diffrn_reflns_limit_h_min -9
_diffrn_reflns_limit_k_max 9
_diffrn_reflns_limit_k_min -10
_diffrn_reflns_limit_l_max 33
_diffrn_reflns_limit_l_min -33
_diffrn_reflns_number 10807
_diffrn_reflns_theta_full 28.27
_diffrn_reflns_theta_max 28.27
_diffrn_reflns_theta_min 2.68
_exptl_absorpt_coefficient_mu 0.090
_exptl_absorpt_correction_T_max 0.9867
_exptl_absorpt_correction_T_min 0.9565
_exptl_absorpt_correction_type empirical
_exptl_absorpt_process_details 'Bruker SADABS'
_exptl_crystal_colour red
_exptl_crystal_density_diffrn 1.414
_exptl_crystal_density_method 'not measured'
_exptl_crystal_description plate
_exptl_crystal_F_000 648
_exptl_crystal_size_max 0.50
_exptl_crystal_size_mid 0.40
_exptl_crystal_size_min 0.15
_refine_diff_density_max 0.477
_refine_diff_density_min -0.215
_refine_diff_density_rms 0.055
_refine_ls_abs_structure_details 'Flack H D (1983), Acta Cryst. A39, 876-881'
_refine_ls_abs_structure_Flack 10(10)
_refine_ls_extinction_method none
_refine_ls_goodness_of_fit_ref 1.081
_refine_ls_hydrogen_treatment constr
_refine_ls_matrix_type full
_refine_ls_number_parameters 217
_refine_ls_number_reflns 1846
_refine_ls_number_restraints 1
_refine_ls_restrained_S_all 1.080
_refine_ls_R_factor_all 0.0453
_refine_ls_R_factor_gt 0.0450
_refine_ls_shift/su_max 0.015
_refine_ls_shift/su_mean 0.001
_refine_ls_structure_factor_coef Fsqd
_refine_ls_weighting_details 'calc w=1/[\s^2^(Fo^2^)+(0.0885P)^2^+0.4233P] where P=(Fo^2^+2Fc^2^)/3'
_refine_ls_weighting_scheme calc
_refine_ls_wR_factor_gt 0.1277
_refine_ls_wR_factor_ref 0.1281
_reflns_number_gt 1828
_reflns_number_total 1846
_reflns_threshold_expression >2sigma(I)
_cod_data_source_file b821686j.txt
_cod_data_source_block qpyri
_cod_depositor_comments
;
The following automatic conversions were performed:
'_symmetry_cell_setting' value 'Tetragonal' changed to 'tetragonal'
according to '/home/saulius/struct/CIF-dictionaries/cif_core.dic'
dictionary named 'cif_core.dic' version 2.4.1 from 2010-06-29.

Automatic conversion script
Id: cif_fix_enum 1527 2010-12-29 10:47:43Z saulius 
;
_cod_original_sg_symbol_H-M P4(3)
_cod_database_code 7104200

loop_
_symmetry_equiv_pos_as_xyz
'x, y, z'
'-x, -y, z+1/2'
'-y, x, z+3/4'
'y, -x, z+1/4'

loop_
_atom_site_label
_atom_site_type_symbol
_atom_site_fract_x
_atom_site_fract_y
_atom_site_fract_z
_atom_site_U_iso_or_equiv
_atom_site_adp_type
_atom_site_occupancy
_atom_site_symmetry_multiplicity
_atom_site_calc_flag
_atom_site_refinement_flags
_atom_site_disorder_assembly
_atom_site_disorder_group
C1 C -0.0729(3) 1.0919(3) 0.96108(9) 0.0216(5) Uani 1 1 d . . .
C2 C -0.0715(3) 0.9969(4) 1.01227(10) 0.0238(5) Uani 1 1 d . . .
H2 H -0.1176 1.0532 1.0429 0.029 Uiso 1 1 calc R . .
C3 C -0.0072(4) 0.8350(4) 1.01639(10) 0.0255(5) Uani 1 1 d . . .
H3 H -0.0083 0.7788 1.0500 0.031 Uiso 1 1 calc R . .
C4 C 0.0669(3) 0.7384(4) 0.96997(11) 0.0254(5) Uani 1 1 d . . .
C5 C 0.0667(3) 0.8362(4) 0.91909(10) 0.0243(5) Uani 1 1 d . . .
H5 H 0.1139 0.7810 0.8885 0.029 Uiso 1 1 calc R . .
C6 C 0.0027(4) 0.9981(4) 0.91500(10) 0.0228(5) Uani 1 1 d . . .
H6 H 0.0054 1.0555 0.8816 0.027 Uiso 1 1 calc R . .
O1 O -0.1327(3) 1.2353(2) 0.95791(8) 0.0272(4) Uani 1 1 d . . .
O4 O 0.1225(3) 0.5936(3) 0.97361(10) 0.0345(5) Uani 1 1 d . . .
C11 C 0.6581(3) 0.6367(3) 0.90016(9) 0.0174(4) Uani 1 1 d . . .
H11 H 0.7060 0.5217 0.9033 0.021 Uiso 1 1 calc R . .
C12 C 0.6561(3) 0.7199(3) 0.85096(9) 0.0177(4) Uani 1 1 d . . .
H12 H 0.7027 0.6607 0.8209 0.021 Uiso 1 1 calc R . .
C13 C 0.5870(3) 0.8880(3) 0.84531(8) 0.0170(4) Uani 1 1 d . . .
H13 H 0.5861 0.9426 0.8115 0.020 Uiso 1 1 calc R . .
C14 C 0.5183(3) 0.9781(3) 0.88944(8) 0.0153(4) Uani 1 1 d . . .
C15 C 0.4529(3) 0.9829(3) 0.98513(8) 0.0140(4) Uani 1 1 d . . .
C16 C 0.4557(3) 0.8988(3) 1.03560(9) 0.0151(4) Uani 1 1 d . . .
C17 C 0.5273(3) 0.7236(3) 1.03942(9) 0.0170(4) Uani 1 1 d . . .
H17 H 0.5300 0.6663 1.0728 0.020 Uiso 1 1 calc R . .
C18 C 0.5908(3) 0.6392(3) 0.99632(9) 0.0170(4) Uani 1 1 d . . .
H18 H 0.6366 0.5235 1.0000 0.020 Uiso 1 1 calc R . .
C19 C 0.5903(3) 0.7214(3) 0.94493(9) 0.0157(4) Uani 1 1 d . . .
C20 C 0.5207(3) 0.8941(3) 0.93986(8) 0.0141(4) Uani 1 1 d . . .
C21 C 0.4471(3) 1.1535(3) 0.88562(9) 0.0171(4) Uani 1 1 d . . .
H21 H 0.4451 1.2112 0.8523 0.021 Uiso 1 1 calc R . .
C22 C 0.3831(3) 1.2375(3) 0.92883(9) 0.0168(4) Uani 1 1 d . . .
H22 H 0.3376 1.3534 0.9252 0.020 Uiso 1 1 calc R . .
C23 C 0.3824(3) 1.1551(3) 0.97996(8) 0.0147(4) Uani 1 1 d . . .
C24 C 0.3132(3) 1.2393(3) 1.02458(9) 0.0160(4) Uani 1 1 d . . .
H24 H 0.2635 1.3536 1.0213 0.019 Uiso 1 1 calc R . .
C25 C 0.3168(3) 1.1566(3) 1.07384(9) 0.0170(4) Uani 1 1 d . . .
H25 H 0.2700 1.2153 1.1039 0.020 Uiso 1 1 calc R . .
C26 C 0.3882(3) 0.9888(3) 1.07941(8) 0.0164(4) Uani 1 1 d . . .
H26 H 0.3911 0.9348 1.1133 0.020 Uiso 1 1 calc R . .

loop_
_atom_site_aniso_label
_atom_site_aniso_U_11
_atom_site_aniso_U_22
_atom_site_aniso_U_33
_atom_site_aniso_U_23
_atom_site_aniso_U_13
_atom_site_aniso_U_12
C1 0.0224(11) 0.0243(11) 0.0181(11) 0.0031(9) -0.0057(8) -0.0040(8)
C2 0.0255(12) 0.0260(12) 0.0201(11) -0.0006(9) -0.0009(9) -0.0024(9)
C3 0.0289(12) 0.0278(13) 0.0198(11) 0.0052(10) -0.0039(10) -0.0050(10)
C4 0.0199(11) 0.0317(13) 0.0246(12) 0.0072(10) -0.0068(9) -0.0063(9)
C5 0.0254(12) 0.0266(12) 0.0210(12) 0.0003(9) -0.0010(9) -0.0027(9)
C6 0.0261(12) 0.0229(11) 0.0195(11) 0.0020(8) -0.0022(9) -0.0021(9)
O1 0.0298(9) 0.0245(9) 0.0272(9) -0.0089(7) -0.0002(7) -0.0001(7)
O4 0.0374(11) 0.0285(10) 0.0377(11) -0.0009(9) -0.0021(9) 0.0028(8)
C11 0.0176(10) 0.0142(9) 0.0204(11) -0.0023(8) 0.0005(8) -0.0002(8)
C12 0.0182(10) 0.0194(10) 0.0155(9) -0.0033(8) 0.0005(8) -0.0009(8)
C13 0.0186(10) 0.0177(10) 0.0147(10) 0.0023(8) -0.0002(8) -0.0017(8)
C14 0.0153(10) 0.0147(10) 0.0160(11) 0.0009(8) 0.0003(7) -0.0008(7)
C15 0.0147(9) 0.0150(9) 0.0124(9) 0.0004(7) -0.0002(7) -0.0007(7)
C16 0.0138(9) 0.0159(10) 0.0154(10) 0.0025(8) -0.0020(7) 0.0002(7)
C17 0.0173(10) 0.0158(10) 0.0179(10) 0.0063(8) -0.0007(8) 0.0002(8)
C18 0.0185(10) 0.0152(10) 0.0173(10) 0.0051(8) -0.0013(8) 0.0018(7)
C19 0.0151(10) 0.0150(9) 0.0169(10) 0.0010(8) 0.0000(7) -0.0004(7)
C20 0.0138(9) 0.0137(9) 0.0147(10) -0.0001(7) -0.0006(7) -0.0014(7)
C21 0.0182(10) 0.0171(10) 0.0161(10) 0.0054(8) -0.0027(8) -0.0008(8)
C22 0.0171(10) 0.0133(9) 0.0200(10) 0.0022(8) -0.0015(8) -0.0008(7)
C23 0.0145(10) 0.0141(9) 0.0157(10) 0.0001(8) -0.0019(7) -0.0019(7)
C24 0.0166(10) 0.0145(9) 0.0168(10) -0.0003(8) -0.0019(8) 0.0002(7)
C25 0.0173(10) 0.0173(10) 0.0163(10) -0.0026(8) 0.0014(8) -0.0011(7)
C26 0.0183(10) 0.0197(10) 0.0112(10) 0.0026(7) 0.0001(8) -0.0006(8)

loop_
_atom_type_symbol
_atom_type_description
_atom_type_scat_dispersion_real
_atom_type_scat_dispersion_imag
_atom_type_scat_source
C C 0.0033 0.0000 'International Tables Vol C Tables 4.2.6.8 and 6.1.1.4'
H H 0.0000 0.0000 'International Tables Vol C Tables 4.2.6.8 and 6.1.1.4'
O O 0.0106 0.0000 'International Tables Vol C Tables 4.2.6.8 and 6.1.1.4'

loop_
_geom_angle_atom_site_label_1
_geom_angle_atom_site_label_2
_geom_angle_atom_site_label_3
_geom_angle
_geom_angle_site_symmetry_1
_geom_angle_site_symmetry_3
_geom_angle_publ_flag
O1 C1 C6 122.6(2) . . ?
O1 C1 C2 120.7(2) . . ?
C6 C1 C2 116.7(2) . . ?
C3 C2 C1 121.5(2) . . ?
C2 C3 C4 122.2(2) . . ?
O4 C4 C5 122.2(3) . . ?
O4 C4 C3 122.1(3) . . ?
C5 C4 C3 115.7(2) . . ?
C6 C5 C4 122.1(2) . . ?
C5 C6 C1 121.8(2) . . ?
C12 C11 C19 120.6(2) . . ?
C13 C12 C11 120.8(2) . . ?
C12 C13 C14 120.4(2) . . ?
C13 C14 C20 119.02(19) . . ?
C13 C14 C21 122.4(2) . . ?
C20 C14 C21 118.59(19) . . ?
C23 C15 C20 119.92(19) . . ?
C23 C15 C16 120.04(19) . . ?
C20 C15 C16 120.04(18) . . ?
C26 C16 C15 118.91(19) . . ?
C26 C16 C17 122.5(2) . . ?
C15 C16 C17 118.63(19) . . ?
C18 C17 C16 121.2(2) . . ?
C17 C18 C19 121.30(19) . . ?
C11 C19 C20 119.2(2) . . ?
C11 C19 C18 121.9(2) . . ?
C20 C19 C18 118.9(2) . . ?
C19 C20 C15 119.96(19) . . ?
C19 C20 C14 119.94(19) . . ?
C15 C20 C14 120.09(18) . . ?
C22 C21 C14 121.1(2) . . ?
C21 C22 C23 121.41(19) . . ?
C24 C23 C15 119.3(2) . . ?
C24 C23 C22 121.82(19) . . ?
C15 C23 C22 118.90(19) . . ?
C25 C24 C23 120.4(2) . . ?
C26 C25 C24 120.7(2) . . ?
C25 C26 C16 120.67(19) . . ?

loop_
_geom_bond_atom_site_label_1
_geom_bond_atom_site_label_2
_geom_bond_distance
_geom_bond_site_symmetry_2
_geom_bond_publ_flag
C1 O1 1.183(3) . ?
C1 C6 1.481(3) . ?
C1 C2 1.481(3) . ?
C2 C3 1.327(4) . ?
C3 C4 1.494(4) . ?
C4 O4 1.182(3) . ?
C4 C5 1.485(4) . ?
C5 C6 1.327(4) . ?
C11 C12 1.394(3) . ?
C11 C19 1.399(3) . ?
C12 C13 1.388(3) . ?
C13 C14 1.408(3) . ?
C14 C20 1.425(3) . ?
C14 C21 1.441(3) . ?
C15 C23 1.419(3) . ?
C15 C20 1.424(3) . ?
C15 C16 1.426(3) . ?
C16 C26 1.398(3) . ?
C16 C17 1.441(3) . ?
C17 C18 1.352(3) . ?
C18 C19 1.440(3) . ?
C19 C20 1.420(3) . ?
C21 C22 1.355(3) . ?
C22 C23 1.435(3) . ?
C23 C24 1.399(3) . ?
C24 C25 1.394(3) . ?
C25 C26 1.393(3) . ?
